data_4123869
loop_
_publ_author_name
'Yang, Bin-Miao'
'Cai, Pei-Jun'
'Tu, Yong-Qiang'
'Yu, Zhi-Xiang'
'Chen, Zhi-Min'
'Wang, Shuang-Hu'
'Wang, Shao-Hua'
'Zhang, Fu-Min'

_publ_section_title
;
 Organocatalytic Asymmetric Tandem Nazarov Cyclization/Semipinacol
 Rearrangement: Rapid Construction of Chiral Spiro[4.4]nonane-1,6-diones.
;
_journal_issue 26
_journal_name_full 'Journal of the American Chemical Society'
_journal_page_first 8344
_journal_page_last 8347
_journal_paper_doi 10.1021/jacs.5b04049
_journal_volume 137
_journal_year 2015
_chemical_formula_moiety 'C19 H22 O2'
_chemical_formula_sum 'C19 H22 O2'
_chemical_formula_weight 282.36
_chemical_name_systematic
;
 ?
;
_space_group_crystal_system monoclinic
_space_group_IT_number 4
_space_group_name_Hall 'P 2yb'
_space_group_name_H-M_alt 'P 1 21 1'
_symmetry_space_group_name_Hall 'P 2yb'
_symmetry_space_group_name_H-M 'P 1 21 1'
_atom_sites_solution_hydrogens geom
_atom_sites_solution_primary iterative
_audit_creation_date 2013-11-22
_audit_creation_method
;
Olex2 1.2
(compiled 2013.11.15 svn.r2834 for OlexSys, GUI svn.r4715)
;
_cell_angle_alpha 90
_cell_angle_beta 110.128(4)
_cell_angle_gamma 90
_cell_formula_units_Z 2
_cell_length_a 8.2548(3)
_cell_length_b 10.0794(2)
_cell_length_c 10.0211(3)
_cell_measurement_reflns_used 5876
_cell_measurement_temperature 293(2)
_cell_measurement_theta_max 70.7050
_cell_measurement_theta_min 5.6900
_cell_volume 782.87(4)
_computing_cell_refinement
'CrysAlisPro, Agilent Technologies, Version 1.171.36.28 (release 01-02-2013 CrysAlis171 .NET) (compiled Feb 1 2013,16:14:44)'
_computing_data_collection
'CrysAlisPro, Agilent Technologies, Version 1.171.36.28 (release 01-02-2013 CrysAlis171 .NET) (compiled Feb 1 2013,16:14:44)'
_computing_data_reduction
'CrysAlisPro, Agilent Technologies, Version 1.171.36.28 (release 01-02-2013 CrysAlis171 .NET) (compiled Feb 1 2013,16:14:44)'
_computing_molecular_graphics 'Olex2 (Dolomanov et al., 2009)'
_computing_publication_material 'Olex2 (Dolomanov et al., 2009)'
_computing_structure_refinement 'ShelXL (Sheldrick, 2008)'
_computing_structure_solution
;
Superflip (Palatinus & Chapuis, 2007;Palatinus & van der Lee, 2008;
Palatinus et al., 2012)
;
_diffrn_ambient_temperature 293(2)
_diffrn_detector_area_resol_mean 16.0733
_diffrn_measured_fraction_theta_full 0.990
_diffrn_measured_fraction_theta_max 0.991
_diffrn_measurement_details
;
  1 omega  -63.00  -34.00   1.0000    1.0000
omega____ theta____ kappa____ phi______ frames
    -        0.0000  -38.0000  -30.0000 29

  2 omega  -71.00  -38.00   1.0000    1.0000
omega____ theta____ kappa____ phi______ frames
    -        0.0000  178.0000   90.0000 33

  3 omega   33.00   63.00   1.0000    1.0000
omega____ theta____ kappa____ phi______ frames
    -        0.0000   57.0000    0.0000 30

  4 omega  -58.00   -9.00   1.0000    1.0000
omega____ theta____ kappa____ phi______ frames
    -      -42.5000   50.0000  150.0000 49

  5 omega -106.00  -42.00   1.0000    1.0000
omega____ theta____ kappa____ phi______ frames
    -      -42.5000 -170.0000  166.0000 64

  6 omega  -41.00  -15.00   1.0000    1.0000
omega____ theta____ kappa____ phi______ frames
    -      -42.5000   38.0000   60.0000 26

  7 omega    1.00   28.00   1.0000    1.0000
omega____ theta____ kappa____ phi______ frames
    -      -42.5000   38.0000    0.0000 27

  8 omega   39.00  126.00   1.0000    1.0000
omega____ theta____ kappa____ phi______ frames
    -       56.0000   57.0000 -150.0000 87

  9 omega   33.00  125.00   1.0000    1.0000
omega____ theta____ kappa____ phi______ frames
    -       56.0000   57.0000    0.0000 92

 10 omega   25.00  116.00   1.0000    1.0000
omega____ theta____ kappa____ phi______ frames
    -       56.0000 -125.0000   60.0000 91

 11 omega   46.00   82.00   1.0000    1.0000
omega____ theta____ kappa____ phi______ frames
    -       56.0000  -75.0000 -131.7661 36

 12 omega   -6.00   43.00   1.0000    1.0000
omega____ theta____ kappa____ phi______ frames
    -       56.0000  -57.0000  -30.0000 49

 13 omega  -10.00   16.00   1.0000    1.0000
omega____ theta____ kappa____ phi______ frames
    -       56.0000  -75.0000 -131.7661 26

 14 omega   27.00   53.00   1.0000    1.0000
omega____ theta____ kappa____ phi______ frames
    -       56.0000  -38.0000   60.0000 26

 15 omega   42.00  100.00   1.0000    1.0000
omega____ theta____ kappa____ phi______ frames
    -       56.0000   57.0000   90.0000 58

 16 omega   43.00   76.00   1.0000    1.0000
omega____ theta____ kappa____ phi______ frames
    -      112.0000  -25.0000   60.0000 33

 17 omega  107.00  133.00   1.0000    1.0000
omega____ theta____ kappa____ phi______ frames
    -      112.0000  111.0000 -120.0000 26

 18 omega   39.00  110.00   1.0000    1.0000
omega____ theta____ kappa____ phi______ frames
    -      112.0000 -111.0000  -90.0000 71

 19 omega   51.00   83.00   1.0000    1.0000
omega____ theta____ kappa____ phi______ frames
    -      112.0000 -111.0000 -150.0000 32

 20 omega  116.00  173.00   1.0000    1.0000
omega____ theta____ kappa____ phi______ frames
    -      112.0000   50.0000  150.0000 57

 21 omega   41.00   72.00   1.0000    1.0000
omega____ theta____ kappa____ phi______ frames
    -      112.0000  -38.0000 -150.0000 31

 22 omega   87.00  116.00   1.0000    1.0000
omega____ theta____ kappa____ phi______ frames
    -      112.0000 -111.0000   30.0000 29

 23 omega   55.00   93.00   1.0000    1.0000
omega____ theta____ kappa____ phi______ frames
    -      112.0000  -25.0000 -120.0000 38

 24 omega   87.00  151.00   1.0000    1.0000
omega____ theta____ kappa____ phi______ frames
    -      112.0000  -91.0000   30.0000 64

 25 omega   41.00   70.00   1.0000    1.0000
omega____ theta____ kappa____ phi______ frames
    -      112.0000  -91.0000   30.0000 29

 26 omega   88.00  116.00   1.0000    1.0000
omega____ theta____ kappa____ phi______ frames
    -      112.0000 -111.0000 -150.0000 28

 27 omega   43.00   69.00   1.0000    1.0000
omega____ theta____ kappa____ phi______ frames
    -      112.0000  -25.0000  120.0000 26

 28 omega   57.00  130.00   1.0000    1.0000
omega____ theta____ kappa____ phi______ frames
    -      112.0000  -63.0000    0.0000 73

 29 omega  149.00  174.00   1.0000    1.0000
omega____ theta____ kappa____ phi______ frames
    -      112.0000  111.0000 -120.0000 25

 30 omega  101.00  177.00   1.0000    1.0000
omega____ theta____ kappa____ phi______ frames
    -      112.0000  111.0000  -30.0000 76

 31 omega   85.00  125.00   1.0000    1.0000
omega____ theta____ kappa____ phi______ frames
    -      112.0000  -91.0000  120.0000 40

 32 omega  101.00  129.00   1.0000    1.0000
omega____ theta____ kappa____ phi______ frames
    -      112.0000  111.0000  -60.0000 28

 33 omega   84.00  116.00   1.0000    1.0000
omega____ theta____ kappa____ phi______ frames
    -      112.0000 -111.0000  -30.0000 32

 34 omega  101.00  157.00   1.0000    1.0000
omega____ theta____ kappa____ phi______ frames
    -      112.0000   25.0000  150.0000 56

 35 omega   94.00  137.00   1.0000    1.0000
omega____ theta____ kappa____ phi______ frames
    -      112.0000  -77.0000 -150.0000 43

 36 omega   63.00  104.00   1.0000    1.0000
omega____ theta____ kappa____ phi______ frames
    -      112.0000  -50.0000 -150.0000 41

 37 omega   68.00  164.00   1.0000    1.0000
omega____ theta____ kappa____ phi______ frames
    -      112.0000   25.0000  -60.0000 96

 38 omega   49.00   78.00   1.0000    1.0000
omega____ theta____ kappa____ phi______ frames
    -      112.0000  -38.0000    0.0000 29

 39 omega   37.00   94.00   1.0000    1.0000
omega____ theta____ kappa____ phi______ frames
    -      112.0000  -25.0000  -60.0000 57

 40 omega   47.00   83.00   1.0000    1.0000
omega____ theta____ kappa____ phi______ frames
    -      112.0000 -111.0000   30.0000 36

 41 omega   89.00  114.00   1.0000    1.0000
omega____ theta____ kappa____ phi______ frames
    -      112.0000  -63.0000 -120.0000 25

 42 omega   79.00  154.00   1.0000    1.0000
omega____ theta____ kappa____ phi______ frames
    -      112.0000   25.0000  120.0000 75

 43 omega  -82.00  -57.00   1.0000    1.0000
omega____ theta____ kappa____ phi______ frames
    -        0.0000  178.0000  -60.0000 25

 44 omega   16.00   42.00   1.0000    1.0000
omega____ theta____ kappa____ phi______ frames
    -       56.0000 -115.0000  -50.0000 26

 45 omega   94.00  120.00   1.0000    1.0000
omega____ theta____ kappa____ phi______ frames
    -      112.0000   63.0000 -150.0000 26

 46 omega  153.00  178.00   1.0000    1.0000
omega____ theta____ kappa____ phi______ frames
    -      112.0000   63.0000 -150.0000 25

 47 omega   75.00  122.00   1.0000    1.0000
omega____ theta____ kappa____ phi______ frames
    -      112.0000  -77.0000    0.0000 47

 48 omega   86.00  113.00   1.0000    1.0000
omega____ theta____ kappa____ phi______ frames
    -      112.0000   50.0000   30.0000 27

 49 omega  117.00  143.00   1.0000    1.0000
omega____ theta____ kappa____ phi______ frames
    -      112.0000  111.0000 -180.0000 26

 50 omega  -72.00   33.00   1.0000    1.0000
omega____ theta____ kappa____ phi______ frames
    -        0.0000  -77.0000 -120.0000 105

 51 omega  -82.00  -34.00   1.0000    1.0000
omega____ theta____ kappa____ phi______ frames
    -        0.0000  178.0000   60.0000 48

 52 omega -115.00   -9.00   1.0000    1.0000
omega____ theta____ kappa____ phi______ frames
    -      -42.5000  -77.0000  -90.0000 106

 53 omega -115.00   -9.00   1.0000    1.0000
omega____ theta____ kappa____ phi______ frames
    -      -42.5000  -77.0000   60.0000 106

 54 omega -112.00  -17.00   1.0000    1.0000
omega____ theta____ kappa____ phi______ frames
    -      -42.5000  -63.0000 -180.0000 95

 55 omega -115.00   -9.00   1.0000    1.0000
omega____ theta____ kappa____ phi______ frames
    -      -42.5000  -77.0000  150.0000 106

 56 omega -115.00   -9.00   1.0000    1.0000
omega____ theta____ kappa____ phi______ frames
    -      -42.5000  -77.0000    0.0000 106

 57 omega  -15.00   35.00   1.0000    1.0000
omega____ theta____ kappa____ phi______ frames
    -       56.0000  -57.0000  150.0000 50
;
_diffrn_measurement_device_type 'SuperNova, Dual, Cu at zero, Eos'
_diffrn_measurement_method '\w scans'
_diffrn_orient_matrix_UB_11 0.0094909000
_diffrn_orient_matrix_UB_12 -0.1502618000
_diffrn_orient_matrix_UB_13 0.0296751000
_diffrn_orient_matrix_UB_21 0.1944199000
_diffrn_orient_matrix_UB_22 0.0125135000
_diffrn_orient_matrix_UB_23 0.0849926000
_diffrn_orient_matrix_UB_31 -0.0408116000
_diffrn_orient_matrix_UB_32 0.0248051000
_diffrn_orient_matrix_UB_33 0.1367609000
_diffrn_radiation_monochromator mirror
_diffrn_radiation_type CuK\a
_diffrn_radiation_wavelength 1.54184
_diffrn_reflns_av_R_equivalents 0.0240
_diffrn_reflns_av_unetI/netI 0.0210
_diffrn_reflns_laue_measured_fraction_full 0.990
_diffrn_reflns_laue_measured_fraction_max 0.991
_diffrn_reflns_limit_h_max 9
_diffrn_reflns_limit_h_min -10
_diffrn_reflns_limit_k_max 12
_diffrn_reflns_limit_k_min -12
_diffrn_reflns_limit_l_max 12
_diffrn_reflns_limit_l_min -9
_diffrn_reflns_number 7909
_diffrn_reflns_point_group_measured_fraction_full 0.990
_diffrn_reflns_point_group_measured_fraction_max 0.990
_diffrn_reflns_theta_full 70.000
_diffrn_reflns_theta_max 70.076
_diffrn_reflns_theta_min 5.708
_diffrn_source 'SuperNova (Cu) X-ray Source'
_exptl_absorpt_coefficient_mu 0.595
_exptl_absorpt_correction_T_max 1.00000
_exptl_absorpt_correction_T_min 0.75602
_exptl_absorpt_correction_type multi-scan
_exptl_absorpt_process_details
'CrysAlisPro, Agilent Technologies, Version 1.171.36.28 (release 01-02-2013 CrysAlis171 .NET) (compiled Feb 1 2013,16:14:44) Empirical absorption correction using spherical harmonics, implemented in SCALE3 ABSPACK scaling algorithm.'
_exptl_crystal_colour 'clear light colourless'
_exptl_crystal_density_diffrn 1.198
_exptl_crystal_description block
_exptl_crystal_F_000 304
_exptl_crystal_size_max 0.43
_exptl_crystal_size_mid 0.37
_exptl_crystal_size_min 0.27
_refine_diff_density_max 0.177
_refine_diff_density_min -0.139
_refine_diff_density_rms 0.028
_refine_ls_abs_structure_details
;
 Flack x determined using 1333 quotients [(I+)-(I-)]/[(I+)+(I-)]
 (Parsons and Flack (2004), Acta Cryst. A60, s61).
;
_refine_ls_abs_structure_Flack 0.09(9)
_refine_ls_extinction_coef 0.079(9)
_refine_ls_extinction_expression Fc^*^=kFc[1+0.001xFc^2^\l^3^/sin(2\q)]^-1/4^
_refine_ls_extinction_method SHELXL
_refine_ls_goodness_of_fit_ref 1.051
_refine_ls_hydrogen_treatment constr
_refine_ls_matrix_type full
_refine_ls_number_parameters 200
_refine_ls_number_reflns 2945
_refine_ls_number_restraints 1
_refine_ls_restrained_S_all 1.051
_refine_ls_R_factor_all 0.0379
_refine_ls_R_factor_gt 0.0374
_refine_ls_shift/su_max 0.000
_refine_ls_shift/su_mean 0.000
_refine_ls_structure_factor_coef Fsqd
_refine_ls_weighting_details
;
 w=1/[\s^2^(Fo^2^)+(0.0750P)^2^+0.0305P]
 where P=(Fo^2^+2Fc^2^)/3
;
_refine_ls_weighting_scheme calc
_refine_ls_wR_factor_gt 0.1035
_refine_ls_wR_factor_ref 0.1045
_reflns_Friedel_coverage 0.883
_reflns_friedel_fraction_full 0.989
_reflns_friedel_fraction_max 0.989
_reflns_number_gt 2893
_reflns_number_total 2945
_reflns_threshold_expression 'I > 2\s(I)'
_cod_data_source_file ja5b04049_si_003.cif
_cod_data_source_block yangbm_1122_cu
_cod_depositor_comments 'Adding full bibliography for 4123869--4123871.cif.'
_cod_original_cell_volume 782.87(5)
_cod_database_code 4123869
_shelxl_version_number 2013-2
_shelx_space_group_comment
;
The symmetry employed for this shelxl refinement is uniquely defined
by the following loop, which should always be used as a source of
symmetry information in preference to the above space-group names.
They are only intended as comments.
;
_reflns_odcompleteness_completeness 92.57
_reflns_odcompleteness_iscentric 1
_reflns_odcompleteness_theta 74.33
_olex2_refinement_description
;
1. Fixed Uiso
 At 1.2 times of:
  All C(H) groups, All C(H,H) groups, All C(H,H,H,H) groups
2. Others
 Fixed Sof: H13A(0.8) H13B(0.8) H11C(0.2) H11D(0.2) H11A(0.8) H11B(0.8)
 H13C(0.2) H13D(0.2) C12(0.83) H12A(0.83) H12B(0.83) C1A(0.17) H1AA(0.17)
 H1AB(0.17)
3.a Ternary CH refined with riding coordinates:
 C3(H3), C9(H9), C8(H8)
3.b Secondary CH2 refined with riding coordinates:
 C13(H13A,H13B), C13(H11C,H11D), C7(H7A,H7B), C11(H11A,H11B), C11(H13C,H13D),
 C4(H4A,H4B), C6(H6A,H6B), C12(H12A,H12B), C5(H5A,H5B), C1A(H1AA,H1AB)
3.c Aromatic/amide H refined with riding coordinates:
 C15(H15), C19(H19), C16(H16), C17(H17), C18(H18)
;

loop_
_space_group_symop_operation_xyz
'x, y, z'
'-x, y+1/2, -z'

loop_
_atom_site_label
_atom_site_type_symbol
_atom_site_fract_x
_atom_site_fract_y
_atom_site_fract_z
_atom_site_U_iso_or_equiv
_atom_site_adp_type
_atom_site_occupancy
_atom_site_site_symmetry_order
_atom_site_calc_flag
_atom_site_refinement_flags_posn
_atom_site_refinement_flags_occupancy
_atom_site_disorder_assembly
_atom_site_disorder_group
O1 O -0.1098(2) 0.59356(18) 0.37580(18) 0.0611(5) Uani 1 1 d . . . .
O2 O 0.1778(3) 0.45972(17) 0.65864(19) 0.0630(5) Uani 1 1 d . . . .
C2 C 0.0234(2) 0.6528(2) 0.43240(19) 0.0424(4) Uani 1 1 d . . . .
C15 C 0.5141(3) 0.6417(2) 0.8011(2) 0.0492(5) Uani 1 1 d . . . .
H15 H 0.4982 0.5684 0.7415 0.059 Uiso 1 1 calc R . . .
C14 C 0.4089(2) 0.75323(18) 0.75607(18) 0.0387(4) Uani 1 1 d . . . .
C10 C 0.1151(3) 0.5613(2) 0.6805(2) 0.0462(5) Uani 1 1 d . . . .
C3 C 0.1474(2) 0.7029(2) 0.36427(18) 0.0429(4) Uani 1 1 d . . . .
H3 H 0.1148 0.7950 0.3363 0.051 Uiso 1 1 calc R . . .
C9 C 0.2680(2) 0.76126(17) 0.61176(17) 0.0366(4) Uani 1 1 d . . . .
H9 H 0.2409 0.8555 0.5926 0.044 Uiso 1 1 calc R . . .
C8 C 0.3181(2) 0.7081(2) 0.48820(18) 0.0406(4) Uani 1 1 d . . . .
H8 H 0.3610 0.6173 0.5109 0.049 Uiso 1 1 calc R . . .
C19 C 0.4392(3) 0.8614(2) 0.8477(2) 0.0506(5) Uani 1 1 d . . . .
H19 H 0.3730 0.9378 0.8195 0.061 Uiso 1 1 calc R . . .
C1 C 0.0922(2) 0.68867(18) 0.59148(19) 0.0395(4) Uani 1 1 d . . . .
C16 C 0.6424(3) 0.6395(3) 0.9342(2) 0.0559(5) Uani 1 1 d . . . .
H16 H 0.7116 0.5647 0.9628 0.067 Uiso 1 1 calc R . . .
C13 C -0.0365(3) 0.7686(3) 0.6395(3) 0.0564(6) Uani 1 1 d . . . .
H13A H -0.0191 0.8631 0.6315 0.068 Uiso 0.8 1 calc R P A 1
H13B H -0.1541 0.7467 0.5817 0.068 Uiso 0.8 1 calc R P A 1
H11C H 0.0203 0.8421 0.7000 0.068 Uiso 0.2 1 calc R P A 2
H11D H -0.1297 0.8028 0.5585 0.068 Uiso 0.2 1 calc R P A 2
C7 C 0.4506(3) 0.7870(3) 0.4467(2) 0.0591(6) Uani 1 1 d . . . .
H7A H 0.5598 0.7881 0.5249 0.071 Uiso 1 1 calc R . . .
H7B H 0.4116 0.8778 0.4250 0.071 Uiso 1 1 calc R . . .
C11 C 0.0393(4) 0.5830(3) 0.7960(3) 0.0713(7) Uani 1 1 d . . . .
H11A H 0.1214 0.5579 0.8879 0.086 Uiso 0.8 1 calc R P B 1
H11B H -0.0648 0.5307 0.7779 0.086 Uiso 0.8 1 calc R P B 1
H13C H -0.0001 0.5006 0.8247 0.086 Uiso 0.2 1 calc R P B 2
H13D H 0.1202 0.6264 0.8785 0.086 Uiso 0.2 1 calc R P B 2
C17 C 0.6685(3) 0.7463(3) 1.0242(2) 0.0610(7) Uani 1 1 d . . . .
H17 H 0.7538 0.7439 1.1136 0.073 Uiso 1 1 calc R . . .
C18 C 0.5670(3) 0.8565(3) 0.9804(2) 0.0636(6) Uani 1 1 d . . . .
H18 H 0.5843 0.9293 1.0407 0.076 Uiso 1 1 calc R . . .
C4 C 0.1653(3) 0.6339(3) 0.2347(2) 0.0617(6) Uani 1 1 d . . . .
H4A H 0.0559 0.6355 0.1567 0.074 Uiso 1 1 calc R . . .
H4B H 0.1990 0.5421 0.2570 0.074 Uiso 1 1 calc R . . .
C6 C 0.4736(3) 0.7220(4) 0.3163(3) 0.0741(8) Uani 1 1 d . . . .
H6A H 0.5252 0.6351 0.3425 0.089 Uiso 1 1 calc R . . .
H6B H 0.5521 0.7753 0.2856 0.089 Uiso 1 1 calc R . . .
C12 C -0.0014(4) 0.7306(3) 0.7927(3) 0.0658(8) Uani 0.83 1 d . P C 1
H12A H -0.1018 0.7465 0.8198 0.079 Uiso 0.83 1 calc R P C 1
H12B H 0.0957 0.7798 0.8559 0.079 Uiso 0.83 1 calc R P C 1
C5 C 0.3027(3) 0.7072(4) 0.1927(2) 0.0747(8) Uani 1 1 d . . . .
H5A H 0.2597 0.7947 0.1575 0.090 Uiso 1 1 calc R . . .
H5B H 0.3232 0.6594 0.1161 0.090 Uiso 1 1 calc R . . .
C1A C -0.102(2) 0.6685(18) 0.7208(18) 0.065(4) Uani 0.17 1 d . P C 2
H1AA H -0.1457 0.7135 0.7873 0.079 Uiso 0.17 1 calc R P C 2
H1AB H -0.1956 0.6171 0.6558 0.079 Uiso 0.17 1 calc R P C 2

loop_
_atom_site_aniso_label
_atom_site_aniso_U_11
_atom_site_aniso_U_22
_atom_site_aniso_U_33
_atom_site_aniso_U_23
_atom_site_aniso_U_13
_atom_site_aniso_U_12
O1 0.0422(8) 0.0730(11) 0.0563(9) -0.0001(8) 0.0017(7) -0.0138(7)
O2 0.0722(11) 0.0471(8) 0.0630(9) 0.0067(7) 0.0148(8) 0.0071(7)
C2 0.0330(9) 0.0444(9) 0.0423(9) 0.0025(7) 0.0033(7) 0.0016(7)
C15 0.0448(11) 0.0543(11) 0.0423(10) -0.0004(8) 0.0071(8) 0.0020(9)
C14 0.0339(9) 0.0465(10) 0.0349(8) -0.0012(7) 0.0109(7) -0.0027(7)
C10 0.0439(10) 0.0461(10) 0.0425(9) 0.0023(8) 0.0070(8) -0.0073(8)
C3 0.0375(9) 0.0526(10) 0.0337(8) 0.0012(8) 0.0060(7) 0.0032(8)
C9 0.0338(9) 0.0387(8) 0.0354(8) -0.0006(7) 0.0093(6) 0.0001(7)
C8 0.0333(9) 0.0504(10) 0.0353(8) -0.0007(7) 0.0081(7) 0.0020(7)
C19 0.0469(11) 0.0549(11) 0.0454(10) -0.0098(8) 0.0101(9) -0.0018(8)
C1 0.0333(8) 0.0437(9) 0.0402(8) 0.0023(7) 0.0108(7) 0.0022(7)
C16 0.0415(10) 0.0733(13) 0.0470(11) 0.0115(10) 0.0076(8) 0.0048(10)
C13 0.0471(11) 0.0620(12) 0.0674(13) 0.0042(11) 0.0290(10) 0.0081(10)
C7 0.0416(10) 0.0896(16) 0.0467(10) -0.0032(10) 0.0159(8) -0.0107(11)
C11 0.0897(19) 0.0731(16) 0.0612(14) 0.0139(12) 0.0388(14) -0.0018(15)
C17 0.0430(11) 0.0998(19) 0.0346(9) -0.0025(11) 0.0060(8) -0.0051(11)
C18 0.0578(13) 0.0811(17) 0.0454(11) -0.0208(11) 0.0093(10) -0.0060(12)
C4 0.0535(12) 0.0863(16) 0.0393(10) -0.0114(10) 0.0081(9) -0.0018(12)
C6 0.0503(13) 0.126(3) 0.0531(12) -0.0039(14) 0.0267(10) -0.0039(15)
C12 0.0649(18) 0.077(2) 0.0686(18) -0.0071(15) 0.0400(15) -0.0033(16)
C5 0.0656(14) 0.122(2) 0.0406(10) -0.0050(13) 0.0231(10) -0.0012(16)
C1A 0.058(8) 0.080(10) 0.072(8) 0.000(8) 0.038(7) -0.008(8)

loop_
_atom_type_symbol
_atom_type_description
_atom_type_scat_dispersion_real
_atom_type_scat_dispersion_imag
_atom_type_scat_source
C C 0.0181 0.0091 'International Tables Vol C Tables 4.2.6.8 and 6.1.1.4'
H H 0.0000 0.0000 'International Tables Vol C Tables 4.2.6.8 and 6.1.1.4'
O O 0.0492 0.0322 'International Tables Vol C Tables 4.2.6.8 and 6.1.1.4'

loop_
_geom_angle_atom_site_label_1
_geom_angle_atom_site_label_2
_geom_angle_atom_site_label_3
_geom_angle
O1 C2 C3 127.33(18)
O1 C2 C1 123.66(19)
C3 C2 C1 109.01(15)
C14 C15 H15 119.8
C16 C15 H15 119.8
C16 C15 C14 120.4(2)
C15 C14 C9 122.63(16)
C19 C14 C15 117.83(17)
C19 C14 C9 119.53(17)
O2 C10 C1 125.50(19)
O2 C10 C11 125.6(2)
C11 C10 C1 108.89(19)
C2 C3 H3 106.6
C2 C3 C8 103.01(14)
C2 C3 C4 121.03(19)
C8 C3 H3 106.6
C4 C3 H3 106.6
C4 C3 C8 112.11(16)
C14 C9 H9 106.7
C14 C9 C8 114.91(14)
C14 C9 C1 117.98(14)
C8 C9 H9 106.7
C8 C9 C1 103.10(14)
C1 C9 H9 106.7
C3 C8 C9 103.86(14)
C3 C8 H8 108.4
C9 C8 H8 108.4
C7 C8 C3 110.19(15)
C7 C8 C9 117.28(17)
C7 C8 H8 108.4
C14 C19 H19 119.7
C18 C19 C14 120.7(2)
C18 C19 H19 119.7
C2 C1 C9 103.77(14)
C10 C1 C2 109.44(15)
C10 C1 C9 112.91(15)
C13 C1 C2 113.50(17)
C13 C1 C10 102.50(16)
C13 C1 C9 114.92(17)
C15 C16 H16 119.5
C17 C16 C15 120.9(2)
C17 C16 H16 119.5
C1 C13 H13A 110.6
C1 C13 H13B 110.6
C1 C13 H11C 111.0
C1 C13 H11D 111.0
H13A C13 H13B 108.7
H11C C13 H11D 109.0
C12 C13 C1 105.9(2)
C12 C13 H13A 110.6
C12 C13 H13B 110.6
C1A C13 C1 103.6(6)
C1A C13 H11C 111.0
C1A C13 H11D 111.0
C8 C7 H7A 109.9
C8 C7 H7B 109.9
C8 C7 C6 108.8(2)
H7A C7 H7B 108.3
C6 C7 H7A 109.9
C6 C7 H7B 109.9
C10 C11 H11A 110.6
C10 C11 H11B 110.6
C10 C11 H13C 111.9
C10 C11 H13D 111.9
C10 C11 C12 105.7(2)
H11A C11 H11B 108.7
H13C C11 H13D 109.6
C12 C11 H11A 110.6
C12 C11 H11B 110.6
C1A C11 C10 99.3(6)
C1A C11 H13C 111.9
C1A C11 H13D 111.9
C16 C17 H17 120.5
C18 C17 C16 118.99(19)
C18 C17 H17 120.5
C19 C18 H18 119.4
C17 C18 C19 121.1(2)
C17 C18 H18 119.4
C3 C4 H4A 110.1
C3 C4 H4B 110.1
C3 C4 C5 108.2(2)
H4A C4 H4B 108.4
C5 C4 H4A 110.1
C5 C4 H4B 110.1
C7 C6 H6A 109.1
C7 C6 H6B 109.1
C7 C6 C5 112.4(2)
H6A C6 H6B 107.8
C5 C6 H6A 109.1
C5 C6 H6B 109.1
C13 C12 C11 103.5(2)
C13 C12 H12A 111.1
C13 C12 H12B 111.1
C11 C12 H12A 111.1
C11 C12 H12B 111.1
H12A C12 H12B 109.0
C4 C5 C6 112.9(2)
C4 C5 H5A 109.0
C4 C5 H5B 109.0
C6 C5 H5A 109.0
C6 C5 H5B 109.0
H5A C5 H5B 107.8
C13 C1A H1AA 110.2
C13 C1A H1AB 110.2
C11 C1A C13 107.7(9)
C11 C1A H1AA 110.2
C11 C1A H1AB 110.2
H1AA C1A H1AB 108.5

loop_
_geom_bond_atom_site_label_1
_geom_bond_atom_site_label_2
_geom_bond_distance
O1 C2 1.208(2)
O2 C10 1.201(3)
C2 C3 1.500(3)
C2 C1 1.540(3)
C15 H15 0.9300
C15 C14 1.397(3)
C15 C16 1.389(3)
C14 C9 1.514(2)
C14 C19 1.391(3)
C10 C1 1.537(3)
C10 C11 1.509(3)
C3 H3 0.9800
C3 C8 1.525(2)
C3 C4 1.524(3)
C9 H9 0.9800
C9 C8 1.531(2)
C9 C1 1.574(2)
C8 H8 0.9800
C8 C7 1.521(3)
C19 H19 0.9300
C19 C18 1.385(3)
C1 C13 1.537(3)
C16 H16 0.9300
C16 C17 1.373(4)
C13 H13A 0.9700
C13 H13B 0.9700
C13 H11C 0.9700
C13 H11D 0.9700
C13 C12 1.511(4)
C13 C1A 1.511(15)
C7 H7A 0.9700
C7 H7B 0.9700
C7 C6 1.530(3)
C11 H11A 0.9700
C11 H11B 0.9700
C11 H13C 0.9700
C11 H13D 0.9700
C11 C12 1.523(5)
C11 C1A 1.440(17)
C17 H17 0.9300
C17 C18 1.369(4)
C18 H18 0.9300
C4 H4A 0.9700
C4 H4B 0.9700
C4 C5 1.529(4)
C6 H6A 0.9700
C6 H6B 0.9700
C6 C5 1.531(3)
C12 H12A 0.9700
C12 H12B 0.9700
C5 H5A 0.9700
C5 H5B 0.9700
C1A H1AA 0.9700
C1A H1AB 0.9700

loop_
_geom_torsion_atom_site_label_1
_geom_torsion_atom_site_label_2
_geom_torsion_atom_site_label_3
_geom_torsion_atom_site_label_4
_geom_torsion
O1 C2 C3 C8 -154.6(2)
O1 C2 C3 C4 -28.5(3)
O1 C2 C1 C10 58.1(3)
O1 C2 C1 C9 178.9(2)
O1 C2 C1 C13 -55.7(3)
O2 C10 C1 C2 43.9(3)
O2 C10 C1 C9 -71.2(3)
O2 C10 C1 C13 164.6(2)
O2 C10 C11 C12 172.8(2)
O2 C10 C11 C1A -143.4(8)
C2 C3 C8 C9 -40.33(19)
C2 C3 C8 C7 -166.75(18)
C2 C3 C4 C5 -179.19(19)
C2 C1 C13 C12 149.1(2)
C2 C1 C13 C1A 105.3(7)
C15 C14 C9 C8 -43.0(2)
C15 C14 C9 C1 79.0(2)
C15 C14 C19 C18 -1.6(3)
C15 C16 C17 C18 -0.7(4)
C14 C15 C16 C17 0.0(3)
C14 C9 C8 C3 169.43(15)
C14 C9 C8 C7 -68.8(2)
C14 C9 C1 C2 -151.39(15)
C14 C9 C1 C10 -33.0(2)
C14 C9 C1 C13 84.1(2)
C14 C19 C18 C17 1.0(4)
C10 C1 C13 C12 31.2(2)
C10 C1 C13 C1A -12.6(7)
C10 C11 C12 C13 28.7(3)
C10 C11 C1A C13 -43.0(11)
C3 C2 C1 C10 -121.80(17)
C3 C2 C1 C9 -1.03(19)
C3 C2 C1 C13 124.39(19)
C3 C8 C7 C6 -58.1(2)
C3 C4 C5 C6 53.3(3)
C9 C14 C19 C18 179.86(19)
C9 C8 C7 C6 -176.56(19)
C9 C1 C13 C12 -91.7(2)
C9 C1 C13 C1A -135.5(7)
C8 C3 C4 C5 -57.3(3)
C8 C9 C1 C2 -23.56(18)
C8 C9 C1 C10 94.83(17)
C8 C9 C1 C13 -148.07(17)
C8 C7 C6 C5 55.0(3)
C19 C14 C9 C8 135.48(18)
C19 C14 C9 C1 -102.5(2)
C1 C2 C3 C8 25.3(2)
C1 C2 C3 C4 151.45(18)
C1 C10 C11 C12 -9.5(3)
C1 C10 C11 C1A 34.2(8)
C1 C9 C8 C3 39.70(18)
C1 C9 C8 C7 161.51(17)
C1 C13 C12 C11 -37.6(3)
C1 C13 C1A C11 36.4(12)
C16 C15 C14 C9 179.59(18)
C16 C15 C14 C19 1.1(3)
C16 C17 C18 C19 0.2(4)
C7 C6 C5 C4 -54.2(4)
C11 C10 C1 C2 -133.80(19)
C11 C10 C1 C9 111.2(2)
C11 C10 C1 C13 -13.0(2)
C4 C3 C8 C9 -172.01(19)
C4 C3 C8 C7 61.6(2)
C12 C13 C1A C11 -62.5(9)
C12 C11 C1A C13 60.1(9)
C1A C13 C12 C11 55.2(9)
C1A C11 C12 C13 -58.2(8)
